data_2223696
loop_
_publ_author_name
'Xie, Min-Hao'
'Zou, Pei'
'He, Yong-Jun'
'Liu, Ya-Ling'
'Huang, Biao'

_publ_section_title
;
 2-(Carbazol-9-yl)acetic acid
;
_journal_coeditor_code CS2123
_journal_issue 11
_journal_name_full 'Acta Crystallographica Section E'
_journal_page_first o2860
_journal_paper_doi 10.1107/S1600536809043463
_journal_volume 65
_journal_year 2009
_chemical_formula_iupac 'C14 H11 N O2'
_chemical_formula_moiety 'C14 H11 N O2'
_chemical_formula_sum 'C14 H11 N O2'
_chemical_formula_weight 225.24
_chemical_name_systematic
;
2-(Carbazol-9-yl)acetic acid
;
_space_group_IT_number 15
_symmetry_cell_setting monoclinic
_symmetry_space_group_name_Hall '-C 2yc'
_symmetry_space_group_name_H-M 'C 1 2/c 1'
_atom_sites_solution_hydrogens geom
_atom_sites_solution_primary direct
_atom_sites_solution_secondary difmap
_audit_creation_method SHELXL-97
_cell_angle_alpha 90.00
_cell_angle_beta 97.756(8)
_cell_angle_gamma 90.00
_cell_formula_units_Z 8
_cell_length_a 32.067(19)
_cell_length_b 5.340(3)
_cell_length_c 13.134(7)
_cell_measurement_reflns_used 2975
_cell_measurement_temperature 93(2)
_cell_measurement_theta_max 27.45
_cell_measurement_theta_min 3.13
_cell_volume 2228(2)
_computing_cell_refinement 'RAPID-AUTO (Rigaku, 2004)'
_computing_data_collection 'RAPID-AUTO (Rigaku, 2004)'
_computing_data_reduction 'RAPID-AUTO (Rigaku, 2004)'
_computing_molecular_graphics 'SHELXTL (Sheldrick, 2008)'
_computing_publication_material 'SHELXTL (Sheldrick, 2008)'
_computing_structure_refinement 'SHELXL97 (Sheldrick, 2008)'
_computing_structure_solution 'SHELXS97 (Sheldrick, 2008)'
_diffrn_ambient_temperature 93(2)
_diffrn_measured_fraction_theta_full 0.996
_diffrn_measured_fraction_theta_max 0.996
_diffrn_measurement_device_type 'Rigaku SPIDER'
_diffrn_measurement_method \w
_diffrn_radiation_monochromator graphite
_diffrn_radiation_source 'Rotating Anode'
_diffrn_radiation_type MoK\a
_diffrn_radiation_wavelength 0.71073
_diffrn_reflns_av_R_equivalents 0.0668
_diffrn_reflns_av_sigmaI/netI 0.0784
_diffrn_reflns_limit_h_max 41
_diffrn_reflns_limit_h_min -41
_diffrn_reflns_limit_k_max 6
_diffrn_reflns_limit_k_min -6
_diffrn_reflns_limit_l_max 17
_diffrn_reflns_limit_l_min -17
_diffrn_reflns_number 8360
_diffrn_reflns_theta_full 27.48
_diffrn_reflns_theta_max 27.48
_diffrn_reflns_theta_min 3.13
_diffrn_standards_decay_% 0
_diffrn_standards_interval_count 0
_diffrn_standards_interval_time 0
_diffrn_standards_number 0
_exptl_absorpt_coefficient_mu 0.091
_exptl_absorpt_correction_type none
_exptl_crystal_colour Colorless
_exptl_crystal_density_diffrn 1.343
_exptl_crystal_density_method 'not measured'
_exptl_crystal_description Platelet
_exptl_crystal_F_000 944
_exptl_crystal_size_max 0.40
_exptl_crystal_size_mid 0.30
_exptl_crystal_size_min 0.08
_refine_diff_density_max 0.221
_refine_diff_density_min -0.249
_refine_ls_extinction_coef 0.0006(2)
_refine_ls_extinction_expression Fc^*^=kFc[1+0.001xFc^2^\l^3^/sin(2\q)]^-1/4^
_refine_ls_extinction_method 'SHELXL97 (Sheldrick, 2008)'
_refine_ls_goodness_of_fit_ref 0.997
_refine_ls_hydrogen_treatment mixed
_refine_ls_matrix_type full
_refine_ls_number_parameters 159
_refine_ls_number_reflns 2534
_refine_ls_number_restraints 0
_refine_ls_restrained_S_all 0.997
_refine_ls_R_factor_all 0.0743
_refine_ls_R_factor_gt 0.0483
_refine_ls_shift/su_max 0.000
_refine_ls_shift/su_mean 0.000
_refine_ls_structure_factor_coef Fsqd
_refine_ls_weighting_details 'calc w=1/[\s^2^(Fo^2^)+(0.0136P)^2^+0.6600P] where P=(Fo^2^+2Fc^2^)/3'
_refine_ls_weighting_scheme calc
_refine_ls_wR_factor_gt 0.0824
_refine_ls_wR_factor_ref 0.0932
_reflns_number_gt 1749
_reflns_number_total 2534
_reflns_threshold_expression I>2\s(I)
_cod_data_source_file cs2123.cif
_cod_data_source_block I
_cod_depositor_comments
;
The following automatic conversions were performed:
'_symmetry_cell_setting' value 'Monoclinic' changed to 'monoclinic'
according to '/home/saulius/struct/CIF-dictionaries/cif_core.dic'
dictionary named 'cif_core.dic' version 2.4.1 from 2010-06-29.

Automatic conversion script
Id: cif_fix_enum 1527 2010-12-29 10:47:43Z saulius 

The following automatic conversions were performed:

'_symmetry_cell_setting' value 'Monoclinic' changed to 'monoclinic'
according to /home/saulius/struct/CIF-dictionaries/cif_core.dic
dictionary named 'cif_core.dic' version 2.4.1 from 2010-06-29.

Automatic conversion script
Id: cif_fix_values 1715 2011-07-08 13:25:40Z adriana 
;
_cod_original_cell_volume 2229(2)
_cod_original_sg_symbol_H-M 'C 2/c'
_cod_database_code 2223696
_cod_database_fobs_code 2223696

loop_
_symmetry_equiv_pos_as_xyz
'x, y, z'
'-x, y, -z+1/2'
'x+1/2, y+1/2, z'
'-x+1/2, y+1/2, -z+1/2'
'-x, -y, -z'
'x, -y, z-1/2'
'-x+1/2, -y+1/2, -z'
'x+1/2, -y+1/2, z-1/2'

loop_
_atom_site_type_symbol
_atom_site_label
_atom_site_fract_x
_atom_site_fract_y
_atom_site_fract_z
_atom_site_U_iso_or_equiv
_atom_site_adp_type
_atom_site_calc_flag
_atom_site_refinement_flags
_atom_site_occupancy
_atom_site_disorder_assembly
_atom_site_disorder_group
O O1 0.45527(4) 0.3887(2) 0.43806(10) 0.0305(3) Uani d . 1 . .
O O2 0.48708(4) 0.7517(2) 0.40940(10) 0.0322(4) Uani d . 1 . .
N N1 0.38917(5) 0.4955(3) 0.28479(11) 0.0248(4) Uani d . 1 . .
C C1 0.39216(6) 0.3113(3) 0.21154(13) 0.0240(4) Uani d . 1 . .
C C2 0.42431(6) 0.2678(3) 0.15246(14) 0.0285(5) Uani d . 1 . .
H H2 0.4486 0.3715 0.1582 0.034 Uiso calc R 1 . .
C C3 0.41955(6) 0.0674(3) 0.08487(14) 0.0309(5) Uani d . 1 . .
H H3 0.4411 0.0330 0.0438 0.037 Uiso calc R 1 . .
C C4 0.38388(6) -0.0852(4) 0.07555(14) 0.0303(5) Uani d . 1 . .
H H4 0.3814 -0.2204 0.0281 0.036 Uiso calc R 1 . .
C C5 0.35211(6) -0.0411(3) 0.13498(14) 0.0281(5) Uani d . 1 . .
H H5 0.3279 -0.1456 0.1287 0.034 Uiso calc R 1 . .
C C6 0.35604(6) 0.1578(3) 0.20388(13) 0.0235(4) Uani d . 1 . .
C C7 0.33048(6) 0.2527(3) 0.27875(13) 0.0245(4) Uani d . 1 . .
C C8 0.29237(6) 0.1775(4) 0.30960(14) 0.0291(5) Uani d . 1 . .
H H8 0.2775 0.0374 0.2785 0.035 Uiso calc R 1 . .
C C9 0.27678(6) 0.3113(4) 0.38653(15) 0.0338(5) Uani d . 1 . .
H H9 0.2510 0.2615 0.4086 0.041 Uiso calc R 1 . .
C C10 0.29835(6) 0.5181(4) 0.43219(15) 0.0344(5) Uani d . 1 . .
H H10 0.2867 0.6077 0.4841 0.041 Uiso calc R 1 . .
C C11 0.33618(6) 0.5962(4) 0.40406(14) 0.0303(5) Uani d . 1 . .
H H11 0.3509 0.7360 0.4360 0.036 Uiso calc R 1 . .
C C12 0.35197(6) 0.4611(3) 0.32662(14) 0.0255(4) Uani d . 1 . .
C C13 0.42069(6) 0.6818(3) 0.31517(14) 0.0277(5) Uani d . 1 . .
H H13A 0.4072 0.8275 0.3440 0.033 Uiso calc R 1 . .
H H13B 0.4326 0.7395 0.2535 0.033 Uiso calc R 1 . .
C C14 0.45600(6) 0.5897(4) 0.39346(14) 0.0257(4) Uani d . 1 . .
H H2O 0.5081(8) 0.687(4) 0.4603(19) 0.088(9) Uiso d . 1 . .

loop_
_atom_site_aniso_label
_atom_site_aniso_U_11
_atom_site_aniso_U_22
_atom_site_aniso_U_33
_atom_site_aniso_U_12
_atom_site_aniso_U_13
_atom_site_aniso_U_23
O1 0.0316(8) 0.0297(8) 0.0293(8) -0.0020(6) 0.0000(6) 0.0064(6)
O2 0.0290(8) 0.0318(8) 0.0337(8) -0.0065(7) -0.0034(6) 0.0074(7)
N1 0.0252(9) 0.0249(9) 0.0238(9) -0.0024(7) 0.0011(7) 0.0003(7)
C1 0.0286(10) 0.0238(11) 0.0187(9) 0.0017(8) 0.0001(7) 0.0037(8)
C2 0.0285(11) 0.0308(11) 0.0262(10) 0.0003(9) 0.0038(8) 0.0068(9)
C3 0.0373(12) 0.0344(12) 0.0214(10) 0.0081(9) 0.0057(9) 0.0053(9)
C4 0.0405(12) 0.0283(11) 0.0211(10) 0.0068(9) 0.0004(9) 0.0011(8)
C5 0.0330(11) 0.0264(11) 0.0235(10) 0.0003(9) -0.0009(8) 0.0019(8)
C6 0.0262(10) 0.0241(11) 0.0190(9) 0.0030(8) -0.0018(7) 0.0031(8)
C7 0.0252(10) 0.0259(10) 0.0210(10) 0.0022(8) -0.0015(7) 0.0040(8)
C8 0.0261(11) 0.0326(12) 0.0274(11) -0.0014(9) -0.0004(8) 0.0034(9)
C9 0.0287(11) 0.0460(14) 0.0270(11) 0.0019(10) 0.0047(8) 0.0056(10)
C10 0.0354(12) 0.0405(13) 0.0275(11) 0.0080(10) 0.0043(9) -0.0007(10)
C11 0.0356(12) 0.0298(11) 0.0240(11) 0.0038(9) -0.0009(8) -0.0005(9)
C12 0.0266(10) 0.0269(11) 0.0220(10) 0.0015(8) -0.0001(8) 0.0054(8)
C13 0.0281(10) 0.0275(11) 0.0264(10) -0.0021(8) -0.0005(8) 0.0033(8)
C14 0.0282(11) 0.0273(11) 0.0221(10) -0.0015(8) 0.0048(8) -0.0015(8)

loop_
_atom_type_symbol
_atom_type_description
_atom_type_scat_dispersion_real
_atom_type_scat_dispersion_imag
_atom_type_scat_source
C C 0.0033 0.0016 'International Tables Vol C Tables 4.2.6.8 and 6.1.1.4'
H H 0.0000 0.0000 'International Tables Vol C Tables 4.2.6.8 and 6.1.1.4'
N N 0.0061 0.0033 'International Tables Vol C Tables 4.2.6.8 and 6.1.1.4'
O O 0.0106 0.0060 'International Tables Vol C Tables 4.2.6.8 and 6.1.1.4'

loop_
_geom_angle_atom_site_label_1
_geom_angle_atom_site_label_2
_geom_angle_atom_site_label_3
_geom_angle_site_symmetry_1
_geom_angle_site_symmetry_3
_geom_angle
_geom_angle_publ_flag
C14 O2 H2O . . 109.0(14) ?
C1 N1 C12 . . 108.85(15) ?
C1 N1 C13 . . 124.87(16) ?
C12 N1 C13 . . 126.21(16) ?
N1 C1 C2 . . 129.09(17) ?
N1 C1 C6 . . 109.17(16) ?
C2 C1 C6 . . 121.74(17) ?
C3 C2 C1 . . 117.42(18) ?
C3 C2 H2 . . 121.3 ?
C1 C2 H2 . . 121.3 ?
C2 C3 C4 . . 121.67(18) ?
C2 C3 H3 . . 119.2 ?
C4 C3 H3 . . 119.2 ?
C5 C4 C3 . . 120.51(18) ?
C5 C4 H4 . . 119.7 ?
C3 C4 H4 . . 119.7 ?
C4 C5 C6 . . 119.20(18) ?
C4 C5 H5 . . 120.4 ?
C6 C5 H5 . . 120.4 ?
C5 C6 C1 . . 119.46(17) ?
C5 C6 C7 . . 134.18(18) ?
C1 C6 C7 . . 106.34(16) ?
C8 C7 C12 . . 119.41(18) ?
C8 C7 C6 . . 133.70(18) ?
C12 C7 C6 . . 106.88(16) ?
C9 C8 C7 . . 118.62(18) ?
C9 C8 H8 . . 120.7 ?
C7 C8 H8 . . 120.7 ?
C8 C9 C10 . . 121.03(19) ?
C8 C9 H9 . . 119.5 ?
C10 C9 H9 . . 119.5 ?
C11 C10 C9 . . 121.81(19) ?
C11 C10 H10 . . 119.1 ?
C9 C10 H10 . . 119.1 ?
C10 C11 C12 . . 117.21(18) ?
C10 C11 H11 . . 121.4 ?
C12 C11 H11 . . 121.4 ?
N1 C12 C11 . . 129.33(18) ?
N1 C12 C7 . . 108.75(17) ?
C11 C12 C7 . . 121.91(18) ?
N1 C13 C14 . . 113.56(15) ?
N1 C13 H13A . . 108.9 ?
C14 C13 H13A . . 108.9 ?
N1 C13 H13B . . 108.9 ?
C14 C13 H13B . . 108.9 ?
H13A C13 H13B . . 107.7 ?
O1 C14 O2 . . 124.31(18) ?
O1 C14 C13 . . 123.49(17) ?
O2 C14 C13 . . 112.19(16) ?

loop_
_geom_bond_atom_site_label_1
_geom_bond_atom_site_label_2
_geom_bond_site_symmetry_2
_geom_bond_distance
_geom_bond_publ_flag
O1 C14 . 1.224(2) ?
O2 C14 . 1.315(2) ?
O2 H2O . 0.95(3) ?
N1 C1 . 1.388(2) ?
N1 C12 . 1.391(2) ?
N1 C13 . 1.436(2) ?
C1 C2 . 1.391(2) ?
C1 C6 . 1.412(2) ?
C2 C3 . 1.386(2) ?
C2 H2 . 0.9500 ?
C3 C4 . 1.397(3) ?
C3 H3 . 0.9500 ?
C4 C5 . 1.385(3) ?
C4 H4 . 0.9500 ?
C5 C6 . 1.390(2) ?
C5 H5 . 0.9500 ?
C6 C7 . 1.454(2) ?
C7 C8 . 1.397(2) ?
C7 C12 . 1.411(2) ?
C8 C9 . 1.385(3) ?
C8 H8 . 0.9500 ?
C9 C10 . 1.395(3) ?
C9 H9 . 0.9500 ?
C10 C11 . 1.379(3) ?
C10 H10 . 0.9500 ?
C11 C12 . 1.397(2) ?
C11 H11 . 0.9500 ?
C13 C14 . 1.506(2) ?
C13 H13A . 0.9900 ?
C13 H13B . 0.9900 ?

loop_
_geom_hbond_atom_site_label_D
_geom_hbond_atom_site_label_H
_geom_hbond_atom_site_label_A
_geom_hbond_site_symmetry_A
_geom_hbond_distance_DH
_geom_hbond_distance_HA
_geom_hbond_distance_DA
_geom_hbond_angle_DHA
O2 H2O O1 5_666 0.95(3) 1.70(3) 2.645(2) 171(2)

loop_
_geom_torsion_atom_site_label_1
_geom_torsion_atom_site_label_2
_geom_torsion_atom_site_label_3
_geom_torsion_atom_site_label_4
_geom_torsion_site_symmetry_1
_geom_torsion_site_symmetry_2
_geom_torsion_site_symmetry_3
_geom_torsion_site_symmetry_4
_geom_torsion
_geom_torsion_publ_flag
C12 N1 C1 C2 . . . . -177.99(18) ?
C13 N1 C1 C2 . . . . -0.9(3) ?
C12 N1 C1 C6 . . . . 1.23(19) ?
C13 N1 C1 C6 . . . . 178.30(15) ?
N1 C1 C2 C3 . . . . 179.41(16) ?
C6 C1 C2 C3 . . . . 0.3(3) ?
C1 C2 C3 C4 . . . . 0.3(3) ?
C2 C3 C4 C5 . . . . -0.6(3) ?
C3 C4 C5 C6 . . . . 0.3(3) ?
C4 C5 C6 C1 . . . . 0.3(3) ?
C4 C5 C6 C7 . . . . -177.68(18) ?
N1 C1 C6 C5 . . . . -179.87(15) ?
C2 C1 C6 C5 . . . . -0.6(3) ?
N1 C1 C6 C7 . . . . -1.38(19) ?
C2 C1 C6 C7 . . . . 177.91(16) ?
C5 C6 C7 C8 . . . . 0.4(4) ?
C1 C6 C7 C8 . . . . -177.79(19) ?
C5 C6 C7 C12 . . . . 179.19(19) ?
C1 C6 C7 C12 . . . . 1.01(19) ?
C12 C7 C8 C9 . . . . 0.2(3) ?
C6 C7 C8 C9 . . . . 178.84(18) ?
C7 C8 C9 C10 . . . . 0.4(3) ?
C8 C9 C10 C11 . . . . -0.9(3) ?
C9 C10 C11 C12 . . . . 0.8(3) ?
C1 N1 C12 C11 . . . . 178.33(18) ?
C13 N1 C12 C11 . . . . 1.3(3) ?
C1 N1 C12 C7 . . . . -0.6(2) ?
C13 N1 C12 C7 . . . . -177.59(15) ?
C10 C11 C12 N1 . . . . -178.94(17) ?
C10 C11 C12 C7 . . . . -0.2(3) ?
C8 C7 C12 N1 . . . . 178.71(15) ?
C6 C7 C12 N1 . . . . -0.3(2) ?
C8 C7 C12 C11 . . . . -0.3(3) ?
C6 C7 C12 C11 . . . . -179.28(16) ?
C1 N1 C13 C14 . . . . -82.2(2) ?
C12 N1 C13 C14 . . . . 94.4(2) ?
N1 C13 C14 O1 . . . . -9.8(3) ?
N1 C13 C14 O2 . . . . 171.34(15) ?

loop_
_cod_related_entry_id
_cod_related_entry_database
_cod_related_entry_code
1 ChemSpider 2094231
